data_2217083
loop_
_publ_author_name
'Gisbert Tuchalski'
'Andre H\"ansicke'
'G\"unther Reck'
'Franziska Emmerling'

_publ_section_title
;
 <small>L</small>-Nebiviololinium chloride dihydrate
;
_journal_coeditor_code HB2656
_journal_issue 1
_journal_name_full 'Acta Crystallographica Section E'
_journal_page_first o54
_journal_page_last o54
_journal_paper_doi 10.1107/S1600536807061831
_journal_volume 64
_journal_year 2008
_chemical_formula_iupac 'C22 H26 F2 N O4 +, Cl -, 2H2 O'
_chemical_formula_moiety 'C22 H26 F2 N O4 +, Cl -, 2H2 O'
_chemical_formula_sum 'C22 H30 Cl F2 N O6'
_chemical_formula_weight 477.92
_chemical_name_common 'L-Nebiviololinium chloride dihydrate'
_chemical_name_systematic
;
(+)-(R,S,S,S)-bis[2-(6-fluoro-3,4-dihydro-2H-1-benzopyran-2-yl)-2-\
hydroxyethyl]ammonium chloride dihydrate
;
_space_group_IT_number 19
_symmetry_cell_setting orthorhombic
_symmetry_space_group_name_Hall 'P 2ac 2ab'
_symmetry_space_group_name_H-M 'P 21 21 21'
_atom_sites_solution_hydrogens geom
_atom_sites_solution_primary direct
_atom_sites_solution_secondary difmap
_audit_creation_method SHELXL-97
_cell_angle_alpha 90.00
_cell_angle_beta 90.00
_cell_angle_gamma 90.00
_cell_formula_units_Z 4
_cell_length_a 4.8026(4)
_cell_length_b 14.5781(12)
_cell_length_c 33.261(3)
_cell_measurement_reflns_used 120
_cell_measurement_temperature 291(2)
_cell_measurement_theta_max 25.4
_cell_measurement_theta_min 1.22
_cell_volume 2328.7(3)
_computing_cell_refinement 'SAINT (Bruker, 2001)'
_computing_data_collection 'SMART (Bruker, 2001)'
_computing_data_reduction 'SAINT (Bruker, 2001)'
_computing_molecular_graphics 'ORTEPIII (Burnett & Johnson, 1996)'
_computing_publication_material 'SHELXTL (Bruker, 2001)'
_computing_structure_refinement 'SHELXL97 (Sheldrick, 1997)'
_computing_structure_solution 'SHELXS97 (Sheldrick, 1997)'
_diffrn_ambient_temperature 292(2)
_diffrn_measured_fraction_theta_full 0.998
_diffrn_measured_fraction_theta_max 0.998
_diffrn_measurement_device_type 'APEX CCD area-detector'
_diffrn_measurement_method \w-scan
_diffrn_radiation_monochromator graphite
_diffrn_radiation_source 'fine-focus sealed tube'
_diffrn_radiation_type MoK\a
_diffrn_radiation_wavelength 0.71069
_diffrn_reflns_av_R_equivalents 0.0542
_diffrn_reflns_av_sigmaI/netI 0.0300
_diffrn_reflns_limit_h_max 6
_diffrn_reflns_limit_h_min -6
_diffrn_reflns_limit_k_max 18
_diffrn_reflns_limit_k_min -18
_diffrn_reflns_limit_l_max 41
_diffrn_reflns_limit_l_min -41
_diffrn_reflns_number 26222
_diffrn_reflns_theta_full 26.40
_diffrn_reflns_theta_max 26.40
_diffrn_reflns_theta_min 1.22
_diffrn_standards_interval_count 0
_diffrn_standards_interval_time 0
_diffrn_standards_number 0
_exptl_absorpt_coefficient_mu 0.218
_exptl_absorpt_correction_T_max 0.981
_exptl_absorpt_correction_T_min 0.865
_exptl_absorpt_correction_type multi-scan
_exptl_absorpt_process_details '(SADABS; Bruker,  2001)'
_exptl_crystal_colour colourless
_exptl_crystal_density_diffrn 1.363
_exptl_crystal_density_method 'not measured'
_exptl_crystal_description needle
_exptl_crystal_F_000 1008
_exptl_crystal_size_max 0.60
_exptl_crystal_size_mid 0.12
_exptl_crystal_size_min 0.09
_refine_diff_density_max 0.327
_refine_diff_density_min -0.241
_refine_ls_abs_structure_details 'Flack (1983), xx Friedel pairs'
_refine_ls_abs_structure_Flack -0.04(12)
_refine_ls_extinction_method none
_refine_ls_goodness_of_fit_ref 1.053
_refine_ls_hydrogen_treatment mixed
_refine_ls_matrix_type full
_refine_ls_number_parameters 301
_refine_ls_number_reflns 3401
_refine_ls_number_restraints 6
_refine_ls_restrained_S_all 1.052
_refine_ls_R_factor_all 0.0539
_refine_ls_R_factor_gt 0.0406
_refine_ls_shift/su_max 0.004
_refine_ls_shift/su_mean 0.000
_refine_ls_structure_factor_coef Fsqd
_refine_ls_weighting_details 'calc w=1/[\s^2^(Fo^2^)+(0.0545P)^2^+0.9780P] where P=(Fo^2^+2Fc^2^)/3'
_refine_ls_weighting_scheme calc
_refine_ls_wR_factor_gt 0.0983
_refine_ls_wR_factor_ref 0.1131
_reflns_number_gt 2857
_reflns_number_total 3401
_reflns_threshold_expression I>2\s(I)
_cod_data_source_file hb2656.cif
_cod_data_source_block I
_cod_database_code 2217083
_cod_database_fobs_code 2217083

loop_
_symmetry_equiv_pos_as_xyz
'x, y, z'
'-x+1/2, -y, z+1/2'
'x+1/2, -y+1/2, -z'
'-x, y+1/2, -z+1/2'

loop_
_atom_site_type_symbol
_atom_site_label
_atom_site_fract_x
_atom_site_fract_y
_atom_site_fract_z
_atom_site_U_iso_or_equiv
_atom_site_adp_type
_atom_site_calc_flag
_atom_site_refinement_flags
_atom_site_occupancy
Cl Cl1 0.7060(2) 0.96561(9) 0.28493(3) 0.0826(4) Uani d . 1
O O1W 0.2063(8) 1.0846(2) 0.24528(8) 0.0899(10) Uani d D 1
H H1A 0.348(7) 0.866(3) 0.2722(19) 0.135 Uiso d D 1
H H1B 0.348(8) 1.075(3) 0.2618(13) 0.135 Uiso d D 1
O O2W 0.2154(7) 0.8243(2) 0.26894(9) 0.0772(8) Uani d D 1
H H2A 0.064(6) 0.858(3) 0.2719(18) 0.116 Uiso d D 1
H H2B 0.191(10) 1.0312(17) 0.2332(13) 0.116 Uiso d D 1
N N1 0.7326(6) 0.57169(17) 0.33807(7) 0.0461(7) Uani d . 1
H H1 0.8475 0.5622 0.3171 0.069 Uiso calc R 1
H H2 0.5829 0.6026 0.3290 0.069 Uiso calc R 1
C C2' 0.8776(7) 0.6276(2) 0.36873(9) 0.0435(8) Uani d . 1
H H3 1.0288 0.5918 0.3800 0.052 Uiso calc R 1
H H4 0.7484 0.6414 0.3903 0.052 Uiso calc R 1
C C2 0.6415(7) 0.4814(2) 0.35470(9) 0.0397(8) Uani d . 1
H H5 0.5196 0.4920 0.3775 0.048 Uiso calc R 1
H H6 0.8035 0.4483 0.3643 0.048 Uiso calc R 1
C C3 0.4905(7) 0.4230(2) 0.32411(9) 0.0390(8) Uani d . 1
H H7 0.6169 0.4092 0.3018 0.058 Uiso calc R 1
C C3' 0.9940(7) 0.7165(2) 0.35241(9) 0.0403(8) Uani d . 1
H H8 0.8498 0.7478 0.3367 0.048 Uiso calc R 1
O O4 0.2600(5) 0.47447(14) 0.30934(6) 0.0449(5) Uani d . 1
H H9 0.1744 0.4437 0.2928 0.067 Uiso calc R 1
O O4' 1.2211(5) 0.69428(15) 0.32678(6) 0.0508(6) Uani d . 1
H H10 1.2871 0.7415 0.3174 0.076 Uiso calc R 1
C C5 0.3984(7) 0.3337(2) 0.34381(9) 0.0403(8) Uani d . 1
H H11 0.5645 0.3008 0.3530 0.060 Uiso calc R 1
C C5' 1.0904(7) 0.7793(2) 0.38644(9) 0.0390(8) Uani d . 1
H H12 1.2551 0.7521 0.3991 0.047 Uiso calc R 1
O O6 0.2381(5) 0.36036(13) 0.37856(6) 0.0455(6) Uani d . 1
O O6' 0.8676(5) 0.78023(15) 0.41512(6) 0.0473(6) Uani d . 1
C C7 0.0810(7) 0.2942(2) 0.39725(9) 0.0421(8) Uani d . 1
C C7' 0.8967(7) 0.8404(2) 0.44712(9) 0.0411(8) Uani d . 1
C C8 0.0283(7) 0.2085(2) 0.37968(11) 0.0457(9) Uani d . 1
C C8' 1.0804(7) 0.9139(2) 0.44601(10) 0.0431(8) Uani d . 1
C C9 0.1485(8) 0.1844(2) 0.33954(11) 0.0571(10) Uani d . 1
H H13 0.0117 0.1508 0.3239 0.069 Uiso calc R 1
H H14 0.3097 0.1452 0.3432 0.069 Uiso calc R 1
C C9' 1.2565(8) 0.9325(2) 0.40927(9) 0.0461(8) Uani d . 1
H H15 1.4495 0.9183 0.4152 0.055 Uiso calc R 1
H H16 1.2451 0.9971 0.4025 0.055 Uiso calc R 1
C C10 0.2340(9) 0.2710(2) 0.31677(9) 0.0506(9) Uani d . 1
H H17 0.3460 0.2543 0.2936 0.061 Uiso calc R 1
H H18 0.0692 0.3026 0.3072 0.061 Uiso calc R 1
C C10' 1.1607(7) 0.8755(2) 0.37343(9) 0.0455(8) Uani d . 1
H H19 0.9982 0.9038 0.3614 0.055 Uiso calc R 1
H H20 1.3072 0.8736 0.3534 0.055 Uiso calc R 1
C C11 -0.0325(8) 0.3188(3) 0.43371(10) 0.0527(9) Uani d . 1
H H21 0.0097 0.3756 0.4449 0.063 Uiso calc R 1
C C11' 0.7255(8) 0.8244(2) 0.47963(9) 0.0499(9) Uani d . 1
H H22 0.6006 0.7757 0.4791 0.060 Uiso calc R 1
C C12 -0.2092(9) 0.2592(3) 0.45375(12) 0.0668(11) Uani d . 1
H H23 -0.2908 0.2753 0.4781 0.080 Uiso calc R 1
C C12' 0.7387(9) 0.8806(3) 0.51317(10) 0.0578(10) Uani d . 1
H H24 0.6242 0.8707 0.5353 0.069 Uiso calc R 1
C C13 -0.2590(9) 0.1757(3) 0.43632(13) 0.0660(11) Uani d . 1
C C13' 0.9266(9) 0.9516(3) 0.51263(10) 0.0581(10) Uani d . 1
C C14 -0.1492(8) 0.1495(3) 0.40030(13) 0.0615(11) Uani d . 1
H H25 -0.1928 0.0924 0.3895 0.092 Uiso calc R 1
C C14' 1.0930(8) 0.9700(3) 0.48011(10) 0.0551(9) Uani d . 1
H H26 1.2141 1.0198 0.4807 0.066 Uiso calc R 1
F F1 -0.4347(6) 0.11636(19) 0.45634(9) 0.1020(9) Uani d . 1
F F1' 0.9452(7) 1.00610(18) 0.54589(7) 0.0957(9) Uani d . 1

loop_
_atom_site_aniso_label
_atom_site_aniso_U_11
_atom_site_aniso_U_22
_atom_site_aniso_U_33
_atom_site_aniso_U_12
_atom_site_aniso_U_13
_atom_site_aniso_U_23
Cl1 0.0593(7) 0.1298(10) 0.0587(6) -0.0099(7) -0.0044(5) 0.0150(6)
O1W 0.098(3) 0.120(3) 0.0524(17) 0.013(2) -0.0059(17) -0.0197(17)
O2W 0.0740(19) 0.095(2) 0.0626(16) -0.0110(18) 0.0067(18) 0.0175(16)
N1 0.0506(17) 0.0464(15) 0.0414(14) -0.0137(15) 0.0035(14) -0.0038(13)
C2' 0.0459(19) 0.0432(19) 0.0414(18) -0.0070(16) -0.0018(16) -0.0028(15)
C2 0.0390(18) 0.0357(17) 0.0444(17) -0.0061(15) 0.0004(15) 0.0030(14)
C3 0.0357(18) 0.0401(17) 0.0411(17) 0.0007(16) 0.0039(15) -0.0046(15)
C3' 0.0384(18) 0.0422(18) 0.0403(17) -0.0039(16) 0.0044(15) 0.0003(15)
O4 0.0432(12) 0.0465(13) 0.0450(12) 0.0013(13) -0.0060(12) -0.0019(10)
O4' 0.0512(14) 0.0442(12) 0.0569(13) -0.0016(12) 0.0125(13) -0.0022(11)
C5 0.0404(18) 0.0349(17) 0.0456(18) 0.0003(15) 0.0008(17) -0.0006(15)
C5' 0.0348(17) 0.0430(19) 0.0393(17) -0.0010(15) -0.0008(15) 0.0007(15)
O6 0.0562(14) 0.0394(12) 0.0410(11) -0.0112(12) 0.0060(12) -0.0027(10)
O6' 0.0437(13) 0.0532(14) 0.0449(12) -0.0116(11) 0.0076(11) -0.0069(11)
C7 0.0403(18) 0.044(2) 0.0424(19) -0.0079(17) -0.0072(16) 0.0112(16)
C7' 0.0400(19) 0.0469(19) 0.0365(17) 0.0051(17) -0.0033(16) -0.0046(15)
C8 0.0412(19) 0.0370(18) 0.059(2) -0.0038(17) -0.0063(17) 0.0082(17)
C8' 0.0386(19) 0.0441(19) 0.0467(19) 0.0081(17) -0.0071(16) -0.0029(16)
C9 0.060(3) 0.0351(18) 0.076(3) -0.0089(18) 0.005(2) -0.0075(18)
C9' 0.0445(19) 0.0416(18) 0.0522(19) -0.0056(18) -0.0005(18) 0.0015(16)
C10 0.056(2) 0.046(2) 0.0500(19) -0.008(2) 0.003(2) -0.0102(16)
C10' 0.049(2) 0.0463(19) 0.0408(18) -0.0076(16) -0.0002(16) 0.0044(15)
C11 0.058(2) 0.055(2) 0.045(2) -0.012(2) 0.0019(19) 0.0034(18)
C11' 0.051(2) 0.055(2) 0.0446(19) 0.0013(19) 0.0068(18) 0.0017(16)
C12 0.060(3) 0.078(3) 0.062(2) -0.011(2) 0.007(2) 0.016(2)
C12' 0.058(2) 0.072(2) 0.0435(19) 0.016(2) 0.0081(19) 0.0023(19)
C13 0.055(2) 0.060(2) 0.084(3) -0.020(2) 0.001(2) 0.027(2)
C13' 0.068(3) 0.065(3) 0.041(2) 0.008(2) -0.001(2) -0.0143(19)
C14 0.054(2) 0.048(2) 0.082(3) -0.0118(19) -0.008(2) 0.009(2)
C14' 0.059(2) 0.051(2) 0.056(2) -0.002(2) -0.007(2) -0.0113(18)
F1 0.090(2) 0.0920(18) 0.124(2) -0.0404(17) 0.0217(17) 0.0312(17)
F1' 0.124(2) 0.1009(19) 0.0617(14) -0.0078(18) 0.0089(15) -0.0367(14)

loop_
_atom_type_symbol
_atom_type_description
_atom_type_scat_dispersion_real
_atom_type_scat_dispersion_imag
_atom_type_scat_source
C C 0.0033 0.0016 'International Tables Vol C Tables 4.2.6.8 and 6.1.1.4'
H H 0.0000 0.0000 'International Tables Vol C Tables 4.2.6.8 and 6.1.1.4'
N N 0.0061 0.0033 'International Tables Vol C Tables 4.2.6.8 and 6.1.1.4'
O O 0.0106 0.0060 'International Tables Vol C Tables 4.2.6.8 and 6.1.1.4'
Cl Cl 0.1484 0.1585 'International Tables Vol C Tables 4.2.6.8 and 6.1.1.4'
F F 0.0171 0.0103 'International Tables Vol C Tables 4.2.6.8 and 6.1.1.4'

loop_
_geom_angle_atom_site_label_1
_geom_angle_atom_site_label_2
_geom_angle_atom_site_label_3
_geom_angle
H1B O1W H2B 102(4)
H1A O2W H2A 101(4)
C2' N1 C2 111.6(2)
C2' N1 H1 109.3
C2 N1 H1 109.3
C2' N1 H2 109.3
C2 N1 H2 109.3
H1 N1 H2 108.0
N1 C2' C3' 113.5(3)
N1 C2' H3 108.9
C3' C2' H3 108.9
N1 C2' H4 108.9
C3' C2' H4 108.9
H3 C2' H4 107.7
N1 C2 C3 112.8(2)
N1 C2 H5 109.0
C3 C2 H5 109.0
N1 C2 H6 109.0
C3 C2 H6 109.0
H5 C2 H6 107.8
O4 C3 C2 108.0(2)
O4 C3 C5 111.9(3)
C2 C3 C5 109.3(2)
O4 C3 H7 109.2
C2 C3 H7 109.2
C5 C3 H7 109.2
O4' C3' C2' 107.7(3)
O4' C3' C5' 110.4(3)
C2' C3' C5' 111.1(2)
O4' C3' H8 109.2
C2' C3' H8 109.2
C5' C3' H8 109.2
C3 O4 H9 109.5
C3' O4' H10 109.5
O6 C5 C10 111.3(3)
O6 C5 C3 105.6(2)
C10 C5 C3 114.5(3)
O6 C5 H11 108.4
C10 C5 H11 108.4
C3 C5 H11 108.4
O6' C5' C10' 110.5(3)
O6' C5' C3' 105.8(2)
C10' C5' C3' 114.4(3)
O6' C5' H12 108.7
C10' C5' H12 108.7
C3' C5' H12 108.7
C7 O6 C5 117.8(2)
C7' O6' C5' 116.2(2)
O6 C7 C11 115.7(3)
O6 C7 C8 122.4(3)
C11 C7 C8 121.8(3)
C11' C7' O6' 115.8(3)
C11' C7' C8' 122.0(3)
O6' C7' C8' 122.1(3)
C14 C8 C7 117.1(3)
C14 C8 C9 122.1(3)
C7 C8 C9 120.7(3)
C7' C8' C14' 117.2(3)
C7' C8' C9' 121.1(3)
C14' C8' C9' 121.7(3)
C8 C9 C10 110.6(3)
C8 C9 H13 109.5
C10 C9 H13 109.5
C8 C9 H14 109.5
C10 C9 H14 109.5
H13 C9 H14 108.1
C8' C9' C10' 111.4(3)
C8' C9' H15 109.3
C10' C9' H15 109.3
C8' C9' H16 109.3
C10' C9' H16 109.3
H15 C9' H16 108.0
C5 C10 C9 110.3(3)
C5 C10 H17 109.6
C9 C10 H17 109.6
C5 C10 H18 109.6
C9 C10 H18 109.6
H17 C10 H18 108.1
C5' C10' C9' 110.5(3)
C5' C10' H19 109.5
C9' C10' H19 109.5
C5' C10' H20 109.5
C9' C10' H20 109.5
H19 C10' H20 108.1
C7 C11 C12 120.2(3)
C7 C11 H21 119.9
C12 C11 H21 119.9
C7' C11' C12' 120.3(4)
C7' C11' H22 119.9
C12' C11' H22 119.9
C13 C12 C11 117.5(4)
C13 C12 H23 121.3
C11 C12 H23 121.3
C13' C12' C11' 117.7(4)
C13' C12' H24 121.1
C11' C12' H24 121.1
C14 C13 C12 123.5(4)
C14 C13 F1 119.1(4)
C12 C13 F1 117.4(4)
C14' C13' F1' 119.1(4)
C14' C13' C12' 122.7(3)
F1' C13' C12' 118.1(3)
C13 C14 C8 119.9(4)
C13 C14 H25 120.1
C8 C14 H25 120.1
C13' C14' C8' 120.0(4)
C13' C14' H26 120.0
C8' C14' H26 120.0

loop_
_geom_bond_atom_site_label_1
_geom_bond_atom_site_label_2
_geom_bond_distance
O1W H1B 0.89(4)
O1W H2B 0.88(3)
O2W H1A 0.89(4)
O2W H2A 0.92(5)
N1 C2' 1.479(4)
N1 C2 1.493(4)
N1 H1 0.9000
N1 H2 0.9000
C2' C3' 1.512(4)
C2' H3 0.9700
C2' H4 0.9700
C2 C3 1.512(4)
C2 H5 0.9700
C2 H6 0.9700
C3 O4 1.424(4)
C3 C5 1.524(4)
C3 H7 0.9800
C3' O4' 1.422(4)
C3' C5' 1.528(4)
C3' H8 0.9800
O4 H9 0.8200
O4' H10 0.8200
C5 O6 1.442(4)
C5 C10 1.506(5)
C5 H11 0.9800
C5' O6' 1.434(4)
C5' C10' 1.505(4)
C5' H12 0.9800
O6 C7 1.373(4)
O6' C7' 1.386(4)
C7 C11 1.377(5)
C7 C8 1.402(5)
C7' C11' 1.378(5)
C7' C8' 1.388(5)
C8 C14 1.391(5)
C8 C9 1.496(5)
C8' C14' 1.400(5)
C8' C9' 1.511(5)
C9 C10 1.528(5)
C9 H13 0.9700
C9 H14 0.9700
C9' C10' 1.525(4)
C9' H15 0.9700
C9' H16 0.9700
C10 H17 0.9700
C10 H18 0.9700
C10' H19 0.9700
C10' H20 0.9700
C11 C12 1.385(5)
C11 H21 0.9300
C11' C12' 1.386(5)
C11' H22 0.9300
C12 C13 1.370(6)
C12 H23 0.9300
C12' C13' 1.372(5)
C12' H24 0.9300
C13 C14 1.363(6)
C13 F1 1.379(4)
C13' C14' 1.371(5)
C13' F1' 1.365(4)
C14 H25 0.9300
C14' H26 0.9300

loop_
_geom_hbond_atom_site_label_D
_geom_hbond_atom_site_label_H
_geom_hbond_atom_site_label_A
_geom_hbond_site_symmetry_A
_geom_hbond_distance_DH
_geom_hbond_distance_HA
_geom_hbond_distance_DA
_geom_hbond_angle_DHA
_geom_hbond_publ_flag
N1 H1 O1W 4_645 0.90 2.12 2.794(3) 131 yes
N1 H1 O4 1_655 0.90 2.37 3.056(4) 133 yes
N1 H2 O4' 1_455 0.90 2.19 3.061(4) 162 yes
O4 H9 Cl1 4_645 0.82 2.67 3.142(2) 118 yes
O4' H10 O2W 1_655 0.82 2.04 2.701(4) 137 yes
O1W H1B Cl1 1_555 0.89(4) 2.47(4) 3.242(2) 146(4) yes
O1W H2B N1 4_655 0.88(3) 2.47(4) 2.794(3) 102(3) yes
O2W H1A Cl1 1_555 0.89(4) 2.29(4) 3.175(3) 175(3) yes
O2W H2A Cl1 1_455 0.88(4) 2.37(4) 3.242(3) 171(3) yes
C2' H4 O6' 1_555 0.97 2.26 2.708(4) 107 yes
C2 H5 O6 1_555 0.97 2.35 2.738(4) 103 yes
C2 H6 O6 1_655 0.97 2.49 3.457(4) 172 yes
C14' H26 F1 1_765 0.93 2.34 3.213(5) 156 yes

loop_
_geom_torsion_atom_site_label_1
_geom_torsion_atom_site_label_2
_geom_torsion_atom_site_label_3
_geom_torsion_atom_site_label_4
_geom_torsion
C2 N1 C2' C3' 175.4(3)
C2' N1 C2 C3 179.6(3)
N1 C2 C3 O4 -56.6(3)
N1 C2 C3 C5 -178.5(3)
N1 C2' C3' O4' -70.0(4)
N1 C2' C3' C5' 169.0(3)
O4 C3 C5 O6 -64.8(3)
C2 C3 C5 O6 54.8(3)
O4 C3 C5 C10 58.0(4)
C2 C3 C5 C10 177.5(3)
O4' C3' C5' O6' -167.0(2)
C2' C3' C5' O6' -47.6(3)
O4' C3' C5' C10' 71.1(4)
C2' C3' C5' C10' -169.5(3)
C10 C5 O6 C7 41.9(4)
C3 C5 O6 C7 166.7(3)
C10' C5' O6' C7' -49.5(4)
C3' C5' O6' C7' -173.9(2)
C5 O6 C7 C11 170.0(3)
C5 O6 C7 C8 -12.7(4)
C5' O6' C7' C11' -163.3(3)
C5' O6' C7' C8' 18.7(4)
O6 C7 C8 C14 -175.8(3)
C11 C7 C8 C14 1.3(5)
O6 C7 C8 C9 1.4(5)
C11 C7 C8 C9 178.5(3)
C11' C7' C8' C14' 2.2(5)
O6' C7' C8' C14' -179.8(3)
C11' C7' C8' C9' -177.2(3)
O6' C7' C8' C9' 0.8(5)
C14 C8 C9 C10 157.4(4)
C7 C8 C9 C10 -19.6(5)
C7' C8' C9' C10' 11.8(4)
C14' C8' C9' C10' -167.6(3)
O6 C5 C10 C9 -59.5(4)
C3 C5 C10 C9 -179.1(3)
C8 C9 C10 C5 47.3(4)
O6' C5' C10' C9' 61.2(4)
C3' C5' C10' C9' -179.6(3)
C8' C9' C10' C5' -41.4(4)
O6 C7 C11 C12 175.8(3)
C8 C7 C11 C12 -1.5(5)
O6' C7' C11' C12' 179.9(3)
C8' C7' C11' C12' -2.0(5)
C7 C11 C12 C13 1.5(6)
C7' C11' C12' C13' -0.1(5)
C11 C12 C13 C14 -1.4(7)
C11 C12 C13 F1 179.9(3)
C11' C12' C13' C14' 1.9(6)
C11' C12' C13' F1' -178.6(3)
C12 C13 C14 C8 1.3(7)
F1 C13 C14 C8 180.0(3)
C7 C8 C14 C13 -1.2(5)
C9 C8 C14 C13 -178.3(4)
F1' C13' C14' C8' 178.8(3)
C12' C13' C14' C8' -1.7(6)
C7' C8' C14' C13' -0.4(5)
C9' C8' C14' C13' 179.0(3)

loop_
_cod_related_entry_id
_cod_related_entry_database
_cod_related_entry_code
1 ChemSpider 21195813
